data_7246808
loop_
_publ_author_name
'Nandakumar, Vandana'
'Sundarasamy, Amsaveni'
'Adhigaman , Kaviyarasu'
'Ramasamy, Sentamil Selvi'
'Paulpandi, Manickam'
'Kodiveri Muthukaliannan, Gothandam'
'Narayanasamy, Arul'
'THANGARAJ, SURESH'

_publ_section_title
;
 ANTI PROLIFERATIVE ACTIVITY OF NITROQUINOLONE FUSED ACYLHYDRAZONES AS
 NON-SMALL CELL HUMAN LUNG CANCER AGENTS
;
_journal_name_full 'RSC Medicinal Chemistry'
_journal_paper_doi 10.1039/D3MD00165B
_journal_year 2023
_chemical_formula_moiety 'C14 H12 N4 O3 S'
_chemical_formula_sum 'C14 H12 N4 O3 S'
_chemical_formula_weight 316.34
_space_group_crystal_system monoclinic
_space_group_IT_number 14
_space_group_name_Hall '-P 2yn'
_space_group_name_H-M_alt 'P 1 21/n 1'
_atom_sites_solution_hydrogens mixed
_atom_sites_solution_primary direct
_audit_creation_date 2021-12-31
_audit_creation_method
;
Olex2 1.5
(compiled 2021.12.09 svn.r5202d8cf for OlexSys, GUI svn.r6439)
;
_audit_update_record
;
2023-02-14 deposited with the CCDC.	2023-05-17 downloaded from the CCDC.
;
_cell_angle_alpha 90
_cell_angle_beta 94.892(5)
_cell_angle_gamma 90
_cell_formula_units_Z 4
_cell_length_a 9.0301(4)
_cell_length_b 13.7515(7)
_cell_length_c 11.0994(7)
_cell_measurement_reflns_used 2960
_cell_measurement_temperature 295(2)
_cell_measurement_theta_max 28.9630
_cell_measurement_theta_min 4.0930
_cell_volume 1373.27(13)
_computing_cell_refinement 'CrysAlisPro 1.171.41.93a (Rigaku OD, 2020)'
_computing_data_collection 'CrysAlisPro 1.171.41.93a (Rigaku OD, 2020)'
_computing_data_reduction 'CrysAlisPro 1.171.41.93a (Rigaku OD, 2020)'
_computing_molecular_graphics 'Olex2 1.5 (Dolomanov et al., 2009)'
_computing_publication_material 'Olex2 1.5 (Dolomanov et al., 2009)'
_computing_structure_refinement 'SHELXL 2018/3 (Sheldrick, 2015)'
_diffrn_ambient_temperature 295(2)
_diffrn_detector 'CCD plate'
_diffrn_detector_area_resol_mean 10.4015
_diffrn_detector_type Atlas
_diffrn_measured_fraction_theta_full 0.997
_diffrn_measured_fraction_theta_max 0.858
_diffrn_measurement_details
;
List of Runs (angles in degrees, time in seconds):

  # Type    Start    End  Width  t~exp~   \w     \q     \k     \f   Frames
#--------------------------------------------------------------------------
  1  \w    -10.00  16.00   1.00   12.34    --   10.22  77.00  30.00   26
  2  \w     -7.00  60.00   1.00   12.34    --   10.22  38.00-180.00   67
  3  \w    -15.00  11.00   1.00   12.34    --  -11.31 -19.00 -90.00   26
  4  \w    -44.00  33.00   1.00   12.34    --  -11.31  77.00-120.00   77
;
_diffrn_measurement_device 'four-circle diffractometer'
_diffrn_measurement_device_type 'Xcalibur, Atlas, Gemini ultra'
_diffrn_measurement_method '\w scans'
_diffrn_orient_matrix_type 'CrysAlisPro convention (1999,Acta A55,543-557)'
_diffrn_orient_matrix_UB_11 0.0049170000
_diffrn_orient_matrix_UB_12 0.0335511000
_diffrn_orient_matrix_UB_13 -0.0480218000
_diffrn_orient_matrix_UB_21 0.0057324000
_diffrn_orient_matrix_UB_22 0.0388762000
_diffrn_orient_matrix_UB_23 0.0421423000
_diffrn_orient_matrix_UB_31 0.0784794000
_diffrn_orient_matrix_UB_32 -0.0049375000
_diffrn_orient_matrix_UB_33 0.0054433000
_diffrn_radiation_monochromator graphite
_diffrn_radiation_probe x-ray
_diffrn_radiation_type 'Mo K\a'
_diffrn_radiation_wavelength 0.71073
_diffrn_reflns_av_R_equivalents 0.0226
_diffrn_reflns_av_unetI/netI 0.0327
_diffrn_reflns_Laue_measured_fraction_full 0.997
_diffrn_reflns_Laue_measured_fraction_max 0.858
_diffrn_reflns_limit_h_max 11
_diffrn_reflns_limit_h_min -12
_diffrn_reflns_limit_k_max 11
_diffrn_reflns_limit_k_min -18
_diffrn_reflns_limit_l_max 14
_diffrn_reflns_limit_l_min -15
_diffrn_reflns_number 7169
_diffrn_reflns_point_group_measured_fraction_full 0.997
_diffrn_reflns_point_group_measured_fraction_max 0.858
_diffrn_reflns_theta_full 25.242
_diffrn_reflns_theta_max 29.343
_diffrn_reflns_theta_min 3.685
_diffrn_source 'fine-focus sealed X-ray tube'
_diffrn_source_type 'Enhance (Mo) X-ray Source'
_exptl_absorpt_coefficient_mu 0.255
_exptl_absorpt_correction_T_max 1.00000
_exptl_absorpt_correction_T_min 0.86257
_exptl_absorpt_correction_type multi-scan
_exptl_absorpt_process_details
;
CrysAlisPro 1.171.41.93a (Rigaku Oxford Diffraction, 2020)
Empirical absorption correction using spherical harmonics,
implemented in SCALE3 ABSPACK scaling algorithm.
;
_exptl_crystal_colour red
_exptl_crystal_colour_primary red
_exptl_crystal_density_diffrn 1.530
_exptl_crystal_description plate
_exptl_crystal_F_000 656
_exptl_crystal_size_max 0.27
_exptl_crystal_size_mid 0.12
_exptl_crystal_size_min 0.04
_refine_diff_density_max 0.216
_refine_diff_density_min -0.346
_refine_diff_density_rms 0.051
_refine_ls_extinction_method none
_refine_ls_goodness_of_fit_ref 1.025
_refine_ls_hydrogen_treatment mixed
_refine_ls_matrix_type full
_refine_ls_number_parameters 207
_refine_ls_number_reflns 3238
_refine_ls_number_restraints 0
_refine_ls_restrained_S_all 1.025
_refine_ls_R_factor_all 0.0680
_refine_ls_R_factor_gt 0.0447
_refine_ls_shift/su_max 0.001
_refine_ls_shift/su_mean 0.000
_refine_ls_structure_factor_coef Fsqd
_refine_ls_weighting_details 'w=1/[\s^2^(Fo^2^)+(0.0510P)^2^+0.3820P] where P=(Fo^2^+2Fc^2^)/3'
_refine_ls_weighting_scheme calc
_refine_ls_wR_factor_gt 0.1052
_refine_ls_wR_factor_ref 0.1203
_reflns_Friedel_coverage 0.000
_reflns_number_gt 2338
_reflns_number_total 3238
_reflns_threshold_expression 'I > 2\s(I)'
_cod_data_source_file d3md00165b2.cif
_cod_data_source_block qtah
_cod_original_cell_volume 1373.29(12)
_cod_original_sg_symbol_H-M 'P 21/n'
_cod_database_code 7246808
_shelx_shelxl_version_number 2018/3
_chemical_oxdiff_formula 'C14 H13 N4 O3 S1'
_shelx_space_group_comment
;
The symmetry employed for this shelxl refinement is uniquely defined
by the following loop, which should always be used as a source of
symmetry information in preference to the above space-group names.
They are only intended as comments.
;
_olex2_refinement_description
;
1. Fixed Uiso
 At 1.2 times of:
  All C(H) groups, All C(H,H) groups
2.a Secondary CH2 refined with riding coordinates:
 C3(H3A,H3B), C4(H4A,H4B)
2.b Aromatic/amide H refined with riding coordinates:
 C7(H7), C8(H8), C9(H9), C12(H12), C13(H13), C14(H14)
;
_olex2_submission_special_instructions 'No special instructions were received'
_oxdiff_exptl_absorpt_empirical_details
;
Empirical correction (ABSPACK) includes:
- Absorption correction using spherical harmonics
- Frame scaling
;
_oxdiff_exptl_absorpt_empirical_full_max 1.562
_oxdiff_exptl_absorpt_empirical_full_min 0.780

loop_
_space_group_symop_operation_xyz
'x, y, z'
'-x+1/2, y+1/2, -z+1/2'
'-x, -y, -z'
'x-1/2, -y-1/2, z-1/2'

loop_
_atom_site_label
_atom_site_type_symbol
_atom_site_fract_x
_atom_site_fract_y
_atom_site_fract_z
_atom_site_U_iso_or_equiv
_atom_site_adp_type
_atom_site_occupancy
_atom_site_site_symmetry_order
_atom_site_calc_flag
_atom_site_refinement_flags_posn
_atom_site_refinement_flags_adp
_atom_site_refinement_flags_occupancy
_atom_site_disorder_assembly
_atom_site_disorder_group
S1 S 0.02614(5) 0.64978(4) 0.42425(5) 0.05066(18) Uani 1 1 d . . . . .
O1 O 0.15106(13) 0.92360(10) 0.48613(14) 0.0523(4) Uani 1 1 d . . . . .
O2 O -0.84984(18) 0.82420(14) 0.14426(19) 0.0825(6) Uani 1 1 d . . . . .
O3 O -0.88710(15) 0.67288(12) 0.10887(14) 0.0606(4) Uani 1 1 d . . . . .
N1 N -0.07550(16) 0.87662(12) 0.41628(15) 0.0404(4) Uani 1 1 d . . . . .
H1 H -0.102(2) 0.9331(17) 0.426(2) 0.054(7) Uiso 1 1 d . . . . .
N2 N -0.17828(14) 0.80565(11) 0.38254(13) 0.0364(3) Uani 1 1 d . . . . .
N3 N -0.60128(19) 0.88482(12) 0.25585(17) 0.0472(4) Uani 1 1 d . . . . .
H3 H -0.682(3) 0.8956(19) 0.240(2) 0.067(8) Uiso 1 1 d . . . . .
N4 N -0.80754(17) 0.73921(13) 0.14973(15) 0.0474(4) Uani 1 1 d . . . . .
C1 C 0.06671(19) 0.85549(13) 0.45703(17) 0.0376(4) Uani 1 1 d . . . . .
C2 C -0.30929(18) 0.83495(13) 0.34434(16) 0.0350(4) Uani 1 1 d . . . . .
C3 C -0.3570(2) 0.93896(14) 0.3309(2) 0.0499(5) Uani 1 1 d . . . . .
H3A H -0.303552 0.977613 0.393519 0.060 Uiso 1 1 calc R U . . .
H3B H -0.331887 0.963289 0.253190 0.060 Uiso 1 1 calc R U . . .
C4 C -0.5205(2) 0.94991(15) 0.3398(2) 0.0539(6) Uani 1 1 d . . . . .
H4A H -0.543914 0.935276 0.421561 0.065 Uiso 1 1 calc R U . . .
H4B H -0.549964 1.016499 0.321711 0.065 Uiso 1 1 calc R U . . .
C5 C -0.56410(18) 0.79006(13) 0.25465(15) 0.0339(4) Uani 1 1 d . . . . .
C6 C -0.66028(18) 0.71604(14) 0.20526(16) 0.0375(4) Uani 1 1 d . . . . .
C7 C -0.6208(2) 0.61886(15) 0.21060(18) 0.0442(5) Uani 1 1 d . . . . .
H7 H -0.686613 0.572044 0.177509 0.053 Uiso 1 1 calc R U . . .
C8 C -0.4854(2) 0.59140(14) 0.2644(2) 0.0475(5) Uani 1 1 d . . . . .
H8 H -0.459887 0.525951 0.270642 0.057 Uiso 1 1 calc R U . . .
C9 C -0.3867(2) 0.66206(14) 0.30950(19) 0.0435(5) Uani 1 1 d . . . . .
H9 H -0.294060 0.642927 0.344464 0.052 Uiso 1 1 calc R U . . .
C10 C -0.42068(18) 0.75997(13) 0.30454(16) 0.0338(4) Uani 1 1 d . . . . .
C11 C 0.12061(18) 0.75459(13) 0.46684(16) 0.0364(4) Uani 1 1 d . . . . .
C12 C 0.2631(2) 0.73328(15) 0.51727(19) 0.0451(5) Uani 1 1 d . . . . .
H12 H 0.331473 0.779979 0.546501 0.054 Uiso 1 1 calc R U . . .
C13 C 0.2916(2) 0.63257(17) 0.5189(2) 0.0528(5) Uani 1 1 d . . . . .
H13 H 0.381480 0.605403 0.549207 0.063 Uiso 1 1 calc R U . . .
C14 C 0.1749(2) 0.57966(16) 0.4718(2) 0.0573(6) Uani 1 1 d . . . . .
H14 H 0.175671 0.512197 0.465983 0.069 Uiso 1 1 calc R U . . .

loop_
_atom_site_aniso_label
_atom_site_aniso_U_11
_atom_site_aniso_U_22
_atom_site_aniso_U_33
_atom_site_aniso_U_23
_atom_site_aniso_U_13
_atom_site_aniso_U_12
S1 0.0412(3) 0.0359(3) 0.0731(4) -0.0041(2) -0.0052(2) -0.0033(2)
O1 0.0346(7) 0.0375(8) 0.0833(11) -0.0117(7) -0.0039(7) -0.0081(6)
O2 0.0543(9) 0.0560(11) 0.1284(16) -0.0067(10) -0.0435(10) 0.0071(8)
O3 0.0461(8) 0.0629(10) 0.0690(10) 0.0036(8) -0.0169(7) -0.0206(7)
N1 0.0300(7) 0.0298(8) 0.0602(11) -0.0064(7) -0.0035(7) -0.0024(7)
N2 0.0289(7) 0.0325(8) 0.0469(9) -0.0049(7) -0.0016(6) -0.0044(6)
N3 0.0351(9) 0.0359(9) 0.0673(12) -0.0063(8) -0.0155(8) 0.0044(7)
N4 0.0372(8) 0.0504(11) 0.0523(10) 0.0002(8) -0.0097(7) -0.0089(8)
C1 0.0296(8) 0.0370(10) 0.0461(10) -0.0061(8) 0.0021(7) -0.0056(7)
C2 0.0310(8) 0.0329(9) 0.0404(10) -0.0054(7) -0.0008(7) 0.0000(7)
C3 0.0398(10) 0.0303(10) 0.0763(15) -0.0066(9) -0.0135(9) -0.0020(8)
C4 0.0443(10) 0.0351(10) 0.0794(15) -0.0155(10) -0.0110(10) 0.0067(9)
C5 0.0309(8) 0.0346(9) 0.0359(9) -0.0033(7) 0.0003(7) 0.0003(7)
C6 0.0303(8) 0.0423(10) 0.0390(10) -0.0032(8) -0.0024(7) -0.0027(8)
C7 0.0389(10) 0.0392(11) 0.0536(12) -0.0091(9) -0.0010(8) -0.0098(8)
C8 0.0431(10) 0.0309(10) 0.0676(14) -0.0077(9) -0.0003(9) -0.0006(8)
C9 0.0333(9) 0.0344(10) 0.0614(13) -0.0067(9) -0.0041(8) 0.0020(8)
C10 0.0296(8) 0.0320(9) 0.0392(10) -0.0058(7) -0.0003(7) -0.0008(7)
C11 0.0298(8) 0.0373(10) 0.0422(10) -0.0024(8) 0.0029(7) -0.0040(7)
C12 0.0344(9) 0.0489(12) 0.0514(12) 0.0014(9) -0.0002(8) -0.0012(9)
C13 0.0399(10) 0.0554(13) 0.0623(14) 0.0118(11) -0.0009(9) 0.0080(10)
C14 0.0537(12) 0.0389(11) 0.0792(16) 0.0052(10) 0.0043(11) 0.0061(10)

loop_
_atom_type_symbol
_atom_type_description
_atom_type_scat_dispersion_real
_atom_type_scat_dispersion_imag
_atom_type_scat_source
C C 0.0033 0.0016 'International Tables Vol C Tables 4.2.6.8 and 6.1.1.4'
H H 0.0000 0.0000 'International Tables Vol C Tables 4.2.6.8 and 6.1.1.4'
N N 0.0061 0.0033 'International Tables Vol C Tables 4.2.6.8 and 6.1.1.4'
O O 0.0106 0.0060 'International Tables Vol C Tables 4.2.6.8 and 6.1.1.4'
S S 0.1246 0.1234 'International Tables Vol C Tables 4.2.6.8 and 6.1.1.4'

loop_
_geom_angle_atom_site_label_1
_geom_angle_atom_site_label_2
_geom_angle_atom_site_label_3
_geom_angle
_geom_angle_site_symmetry_1
_geom_angle_site_symmetry_3
_geom_angle_publ_flag
C14 S1 C11 91.70(10) . . ?
N2 N1 H1 120.3(15) . . ?
C1 N1 H1 116.2(15) . . ?
C1 N1 N2 122.42(16) . . ?
C2 N2 N1 116.56(15) . . ?
C4 N3 H3 117(2) . . ?
C5 N3 H3 115(2) . . ?
C5 N3 C4 119.57(16) . . ?
O2 N4 C6 119.92(16) . . ?
O3 N4 O2 121.33(17) . . ?
O3 N4 C6 118.75(18) . . ?
O1 C1 N1 118.10(17) . . ?
O1 C1 C11 120.26(16) . . ?
N1 C1 C11 121.64(15) . . ?
N2 C2 C3 125.47(16) . . ?
N2 C2 C10 117.53(16) . . ?
C10 C2 C3 116.93(14) . . ?
C2 C3 H3A 109.3 . . ?
C2 C3 H3B 109.3 . . ?
H3A C3 H3B 108.0 . . ?
C4 C3 C2 111.51(16) . . ?
C4 C3 H3A 109.3 . . ?
C4 C3 H3B 109.3 . . ?
N3 C4 C3 110.01(17) . . ?
N3 C4 H4A 109.7 . . ?
N3 C4 H4B 109.7 . . ?
C3 C4 H4A 109.7 . . ?
C3 C4 H4B 109.7 . . ?
H4A C4 H4B 108.2 . . ?
N3 C5 C6 123.63(16) . . ?
N3 C5 C10 119.74(16) . . ?
C6 C5 C10 116.63(16) . . ?
C5 C6 N4 121.01(17) . . ?
C7 C6 N4 116.95(16) . . ?
C7 C6 C5 122.02(16) . . ?
C6 C7 H7 119.9 . . ?
C8 C7 C6 120.19(17) . . ?
C8 C7 H7 119.9 . . ?
C7 C8 H8 120.4 . . ?
C7 C8 C9 119.24(18) . . ?
C9 C8 H8 120.4 . . ?
C8 C9 H9 118.8 . . ?
C10 C9 C8 122.48(17) . . ?
C10 C9 H9 118.8 . . ?
C5 C10 C2 119.02(15) . . ?
C9 C10 C2 121.60(15) . . ?
C9 C10 C5 119.31(16) . . ?
C1 C11 S1 128.06(13) . . ?
C12 C11 S1 110.75(14) . . ?
C12 C11 C1 121.17(16) . . ?
C11 C12 H12 124.0 . . ?
C11 C12 C13 111.99(18) . . ?
C13 C12 H12 124.0 . . ?
C12 C13 H13 123.5 . . ?
C14 C13 C12 112.92(19) . . ?
C14 C13 H13 123.5 . . ?
S1 C14 H14 123.7 . . ?
C13 C14 S1 112.63(17) . . ?
C13 C14 H14 123.7 . . ?

loop_
_geom_bond_atom_site_label_1
_geom_bond_atom_site_label_2
_geom_bond_distance
_geom_bond_site_symmetry_2
_geom_bond_publ_flag
S1 C11 1.7204(18) . ?
S1 C14 1.700(2) . ?
O1 C1 1.233(2) . ?
O2 N4 1.230(2) . ?
O3 N4 1.224(2) . ?
N1 H1 0.82(2) . ?
N1 N2 1.377(2) . ?
N1 C1 1.356(2) . ?
N2 C2 1.287(2) . ?
N3 H3 0.75(2) . ?
N3 C4 1.444(2) . ?
N3 C5 1.346(2) . ?
N4 C6 1.453(2) . ?
C1 C11 1.471(2) . ?
C2 C3 1.498(2) . ?
C2 C10 1.481(2) . ?
C3 H3A 0.9700 . ?
C3 H3B 0.9700 . ?
C3 C4 1.496(3) . ?
C4 H4A 0.9700 . ?
C4 H4B 0.9700 . ?
C5 C6 1.418(2) . ?
C5 C10 1.426(2) . ?
C6 C7 1.383(3) . ?
C7 H7 0.9300 . ?
C7 C8 1.368(3) . ?
C8 H8 0.9300 . ?
C8 C9 1.382(3) . ?
C9 H9 0.9300 . ?
C9 C10 1.381(2) . ?
C11 C12 1.390(2) . ?
C12 H12 0.9300 . ?
C12 C13 1.409(3) . ?
C13 H13 0.9300 . ?
C13 C14 1.349(3) . ?
C14 H14 0.9300 . ?

loop_
_geom_torsion_atom_site_label_1
_geom_torsion_atom_site_label_2
_geom_torsion_atom_site_label_3
_geom_torsion_atom_site_label_4
_geom_torsion
_geom_torsion_site_symmetry_1
_geom_torsion_site_symmetry_2
_geom_torsion_site_symmetry_3
_geom_torsion_site_symmetry_4
_geom_torsion_publ_flag
S1 C11 C12 C13 0.5(2) . . . . ?
O1 C1 C11 S1 -176.27(15) . . . . ?
O1 C1 C11 C12 4.9(3) . . . . ?
O2 N4 C6 C5 0.6(3) . . . . ?
O2 N4 C6 C7 178.74(19) . . . . ?
O3 N4 C6 C5 -179.59(17) . . . . ?
O3 N4 C6 C7 -1.4(3) . . . . ?
N1 N2 C2 C3 1.6(3) . . . . ?
N1 N2 C2 C10 178.46(15) . . . . ?
N1 C1 C11 S1 3.8(3) . . . . ?
N1 C1 C11 C12 -175.04(18) . . . . ?
N2 N1 C1 O1 -179.48(16) . . . . ?
N2 N1 C1 C11 0.5(3) . . . . ?
N2 C2 C3 C4 -154.14(19) . . . . ?
N2 C2 C10 C5 -176.13(16) . . . . ?
N2 C2 C10 C9 0.9(3) . . . . ?
N3 C5 C6 N4 1.1(3) . . . . ?
N3 C5 C6 C7 -176.96(18) . . . . ?
N3 C5 C10 C2 -6.8(3) . . . . ?
N3 C5 C10 C9 176.13(18) . . . . ?
N4 C6 C7 C8 -178.31(17) . . . . ?
C1 N1 N2 C2 -179.39(17) . . . . ?
C1 C11 C12 C13 179.48(17) . . . . ?
C2 C3 C4 N3 -52.9(3) . . . . ?
C3 C2 C10 C5 1.0(2) . . . . ?
C3 C2 C10 C9 177.97(18) . . . . ?
C4 N3 C5 C6 159.95(19) . . . . ?
C4 N3 C5 C10 -20.4(3) . . . . ?
C5 N3 C4 C3 50.9(3) . . . . ?
C5 C6 C7 C8 -0.2(3) . . . . ?
C6 C5 C10 C2 172.90(16) . . . . ?
C6 C5 C10 C9 -4.2(3) . . . . ?
C6 C7 C8 C9 -2.2(3) . . . . ?
C7 C8 C9 C10 1.3(3) . . . . ?
C8 C9 C10 C2 -175.01(18) . . . . ?
C8 C9 C10 C5 2.0(3) . . . . ?
C10 C2 C3 C4 29.0(3) . . . . ?
C10 C5 C6 N4 -178.58(16) . . . . ?
C10 C5 C6 C7 3.4(3) . . . . ?
C11 S1 C14 C13 0.39(18) . . . . ?
C11 C12 C13 C14 -0.2(3) . . . . ?
C12 C13 C14 S1 -0.2(3) . . . . ?
C14 S1 C11 C1 -179.40(18) . . . . ?
C14 S1 C11 C12 -0.50(16) . . . . ?
